data_7720875
loop_
_publ_author_name
'Liu, Xudong'
'Shen, Kesheng'
'Jia, Ruiming'
'Jing, Xu'
'Duan, Chunying'

_publ_section_title
;
 A novel cadmium-containing porphyrin-based metal-organic framework
 enables oxidation of inert C(sp<sup>3</sup>)-H bonds.
;
_journal_issue 18
_journal_name_full 'Dalton transactions (Cambridge, England : 2003)'
_journal_page_first 7149
_journal_page_last 7155
_journal_paper_doi 10.1039/d6dt00587j
_journal_volume 55
_journal_year 2026
_chemical_formula_moiety 'C100 H60 Cd2 Fe2 N8 O20'
_chemical_formula_sum 'C100 H60 Cd2 Fe2 N8 O20'
_chemical_formula_weight 2030.06
_space_group_crystal_system tetragonal
_space_group_IT_number 92
_space_group_name_Hall 'P 4abw 2nw'
_space_group_name_H-M_alt 'P 41 21 2'
_atom_sites_solution_hydrogens geom
_atom_sites_solution_primary dual
_audit_creation_date 2025-05-06
_audit_creation_method
;
Olex2 1.5-beta
(compiled 2025.04.05 svn.rf049d14d for OlexSys, GUI svn.r7224)
;
_audit_update_record
;
2026-01-26 deposited with the CCDC.	2026-04-08 downloaded from the CCDC.
;
_cell_angle_alpha 90
_cell_angle_beta 90
_cell_angle_gamma 90
_cell_formula_units_Z 2
_cell_length_a 17.0110(6)
_cell_length_b 17.0110(6)
_cell_length_c 17.3513(9)
_cell_measurement_reflns_used 9924
_cell_measurement_temperature 170.00
_cell_measurement_theta_max 60.57
_cell_measurement_theta_min 2.22
_cell_volume 5021.0(4)
_computing_cell_refinement 'SAINT V8.40B (?, 2016)'
_computing_data_reduction 'SAINT V8.40B (?, 2016)'
_computing_molecular_graphics 'Olex2 1.5-beta (Dolomanov et al., 2009)'
_computing_publication_material 'Olex2 1.5-beta (Dolomanov et al., 2009)'
_computing_structure_refinement 'SHELXL 2019/3 (Sheldrick, 2015)'
_computing_structure_solution 'SHELXT 2018/2 (Sheldrick, 2018)'
_diffrn_ambient_temperature 170.00
_diffrn_measured_fraction_theta_full 0.946
_diffrn_measured_fraction_theta_max 0.957
_diffrn_measurement_device_type 'Bruker APEX-II CCD'
_diffrn_measurement_method '\f and \w scans'
_diffrn_radiation_type GaK\a
_diffrn_radiation_wavelength 1.34139
_diffrn_reflns_av_R_equivalents 0.0701
_diffrn_reflns_av_unetI/netI 0.0391
_diffrn_reflns_Laue_measured_fraction_full 0.946
_diffrn_reflns_Laue_measured_fraction_max 0.957
_diffrn_reflns_limit_h_max 18
_diffrn_reflns_limit_h_min -22
_diffrn_reflns_limit_k_max 22
_diffrn_reflns_limit_k_min -21
_diffrn_reflns_limit_l_max 22
_diffrn_reflns_limit_l_min -22
_diffrn_reflns_number 71761
_diffrn_reflns_point_group_measured_fraction_full 0.953
_diffrn_reflns_point_group_measured_fraction_max 0.962
_diffrn_reflns_theta_full 53.594
_diffrn_reflns_theta_max 60.663
_diffrn_reflns_theta_min 4.978
_diffrn_source_current 3.57
_diffrn_source_power 0.2492217
_diffrn_source_voltage 69.81
_diffrn_standards_number 0
_exptl_absorpt_coefficient_mu 4.275
_exptl_absorpt_correction_T_max 0.7519
_exptl_absorpt_correction_T_min 0.5262
_exptl_absorpt_correction_type none
_exptl_absorpt_process_details
;
SADABS-2016/2 (Bruker,2016/2) was used for absorption correction.
wR2(int) was 0.1404 before and 0.0777 after correction.
The Ratio of minimum to maximum transmission is 0.6998.
The \l/2 correction factor is Not present.
;
_exptl_crystal_colour red
_exptl_crystal_density_diffrn 1.343
_exptl_crystal_description 'rect. Prism'
_exptl_crystal_F_000 2048
_exptl_crystal_size_max 0.24
_exptl_crystal_size_mid 0.18
_exptl_crystal_size_min 0.16
_refine_diff_density_max 1.201
_refine_diff_density_min -1.424
_refine_diff_density_rms 0.123
_refine_ls_abs_structure_details
;
 Refined as an inversion twin.
;
_refine_ls_abs_structure_Flack 0.49(4)
_refine_ls_extinction_method none
_refine_ls_goodness_of_fit_ref 1.061
_refine_ls_hydrogen_treatment constr
_refine_ls_matrix_type full
_refine_ls_number_parameters 295
_refine_ls_number_reflns 5567
_refine_ls_number_restraints 3
_refine_ls_restrained_S_all 8.226
_refine_ls_R_factor_all 0.1131
_refine_ls_R_factor_gt 0.1070
_refine_ls_shift/su_max 0.001
_refine_ls_shift/su_mean 0.000
_refine_ls_structure_factor_coef Fsqd
_refine_ls_weighting_details 'w=1/[\s^2^(Fo^2^)+(0.1555P)^2^+13.3827P] where P=(Fo^2^+2Fc^2^)/3'
_refine_ls_weighting_scheme calc
_refine_ls_wR_factor_gt 0.2857
_refine_ls_wR_factor_ref 0.2938
_reflns_Friedel_coverage 0.757
_reflns_Friedel_fraction_full 0.961
_reflns_Friedel_fraction_max 0.969
_reflns_number_gt 5235
_reflns_number_total 5567
_reflns_threshold_expression 'I > 2\s(I)'
_cod_data_source_file d6dt00587j2.cif
_cod_data_source_block 1_CCDC1
_cod_depositor_comments 'Adding full bibliography for 7720874--7720875.cif.'
_cod_database_code 7720875
_shelx_shelxl_version_number 2019/3
_shelx_space_group_comment
;
The symmetry employed for this shelxl refinement is uniquely defined
by the following loop, which should always be used as a source of
symmetry information in preference to the above space-group names.
They are only intended as comments.
;
_olex2_refinement_description
;
1. Twinned data refinement
 Scales: 0.51(4)
 0.49(4)
2. Fixed Uiso
 At 1.2 times of:
  All C(H) groups
 At 1.5 times of:
  All C(H,H,H) groups
3. Restrained distances
 C00R-C00X = C00X-C00S
 1.45 with sigma of 0.02
 C00R-C00Y
 1.45 with sigma of 0.02
4.a Aromatic/amide H refined with riding coordinates:
 C008(H008), C00E(H00E), C00J(H00J), C00L(H00L), C00O(H00O), C00P(H00P),
 C00Q(H00Q), C011(H011), C00U(H00U), C00Z(H00Z), C010(H010), C00V(H00V)
4.b Fitted hexagon refined as free rotating group:
 C00S(C011,C00U,C00H,C00Z,C010)
4.c Idealised Me refined as rotating group:
 C3(H3A,H3B,H3C)
;
_smtbx_masks_void_probe_radius 1.2
_smtbx_masks_void_truncation_radius 1.2
_olex2_submission_special_instructions 'No special instructions were received'

loop_
_space_group_symop_operation_xyz
'x, y, z'
'-y+1/2, x+1/2, z+1/4'
'-x, -y, z+1/2'
'y+1/2, -x+1/2, z+3/4'
'x+1/2, -y+1/2, -z+3/4'
'y, x, -z'
'-x+1/2, y+1/2, -z+1/4'
'-y, -x, -z+1/2'

loop_
_atom_site_label
_atom_site_type_symbol
_atom_site_fract_x
_atom_site_fract_y
_atom_site_fract_z
_atom_site_U_iso_or_equiv
_atom_site_adp_type
_atom_site_occupancy
_atom_site_site_symmetry_order
_atom_site_calc_flag
_atom_site_refinement_flags_posn
_atom_site_refinement_flags_adp
_atom_site_refinement_flags_occupancy
_atom_site_disorder_assembly
_atom_site_disorder_group
Cd01 Cd 0.61335(4) -0.61335(4) -0.250000 0.0789(7) Uani 1 2 d S T P . .
Fe Fe 0.11600(7) -1.11600(7) -0.250000 0.0405(6) Uani 1 2 d S T P . .
O003 O 0.1115(4) -1.1161(4) -0.1285(3) 0.0534(15) Uani 1 1 d . . . . .
O00A O -0.2907(7) -0.7017(6) -0.3069(9) 0.109(4) Uani 1 1 d . . . . .
O00T O 0.5201(10) -0.6998(8) -0.1810(7) 0.118(4) Uani 1 1 d . . . . .
O00W O 0.5342(8) -0.7177(8) -0.2984(10) 0.118(5) Uani 1 1 d . . . . .
N004 N 0.1163(4) -0.9973(4) -0.2419(4) 0.0439(15) Uani 1 1 d . . . . .
N006 N 0.2360(4) -1.1158(4) -0.2490(4) 0.0428(15) Uani 1 1 d . . . . .
C007 C 0.1802(6) -0.9491(5) -0.2334(5) 0.0454(19) Uani 1 1 d . . . . .
C008 C 0.1548(5) -0.8689(5) -0.2206(6) 0.051(2) Uani 1 1 d . . . . .
H008 H 0.187593 -0.824700 -0.211354 0.061 Uiso 1 1 calc R U . . .
C3 C 0.1190(12) -1.1754(9) -0.0777(9) 0.093(4) Uani 1 1 d . . . . .
H3A H 0.075714 -1.212694 -0.084692 0.140 Uiso 1 1 calc R U . . .
H3B H 0.117630 -1.154324 -0.025166 0.140 Uiso 1 1 calc R U . . .
H3C H 0.169195 -1.202257 -0.086343 0.140 Uiso 1 1 calc R U . . .
C009 C 0.0503(5) -0.9480(5) -0.2387(5) 0.0454(18) Uani 1 1 d . . . . .
C00B C -0.0271(5) -0.9729(5) -0.250000 0.051(3) Uani 1 2 d S T P . .
C00C C 0.5004(6) -1.5004(6) -0.250000 0.050(3) Uani 1 2 d S T P . .
C00D C 0.2589(5) -0.9736(5) -0.2389(5) 0.0473(19) Uani 1 1 d . . . . .
C00E C 0.3478(9) -1.3556(8) -0.3176(6) 0.074(3) Uani 1 1 d . . . . .
H00E H 0.327319 -1.337171 -0.365272 0.089 Uiso 1 1 calc R U . . .
C00F C 0.4378(5) -1.4378(5) -0.250000 0.044(2) Uani 1 2 d S T P . .
C00G C 0.2841(5) -1.1799(5) -0.2527(6) 0.0452(18) Uani 1 1 d . . . . .
C00I C -0.0903(5) -0.9097(5) -0.250000 0.056(3) Uani 1 2 d S T P . .
C00J C 0.0749(6) -0.8691(5) -0.2245(6) 0.053(2) Uani 1 1 d . . . . .
H00J H 0.041475 -0.824739 -0.218817 0.063 Uiso 1 1 calc R U . . .
C00K C 0.2829(5) -1.0502(5) -0.2483(7) 0.052(2) Uani 1 1 d . . . . .
C00L C 0.4022(8) -1.4146(8) -0.3177(6) 0.068(3) Uani 1 1 d . . . . .
H00L H 0.415550 -1.439899 -0.364690 0.081 Uiso 1 1 calc R U . . .
C00M C 0.2592(4) -1.2592(4) -0.250000 0.041(2) Uani 1 2 d S T P . .
C00N C 0.3222(5) -1.3222(5) -0.250000 0.047(2) Uani 1 2 d S T P . .
C00O C 0.3643(5) -1.0758(6) -0.2544(8) 0.063(3) Uani 1 1 d . . . . .
H00O H 0.409200 -1.042696 -0.256507 0.076 Uiso 1 1 calc R U . . .
C00P C -0.1139(8) -0.8742(8) -0.1834(8) 0.077(3) Uani 1 1 d . . . . .
H00P H -0.090253 -0.888713 -0.135859 0.092 Uiso 1 1 calc R U . . .
C00Q C 0.3645(6) -1.1546(6) -0.2564(7) 0.062(2) Uani 1 1 d . . . . .
H00Q H 0.409528 -1.187503 -0.259740 0.075 Uiso 1 1 calc R U . . .
C00R C -0.2648(8) -0.7352(8) -0.250000 0.091(7) Uani 1 2 d DS T P . .
C00S C 0.4401(5) -0.7993(5) -0.2313(6) 0.085(4) Uani 1 1 d DG . . . .
C011 C 0.4115(8) -0.8252(8) -0.3019(5) 0.128(9) Uani 1 1 d G . . . .
H011 H 0.432337 -0.804412 -0.348403 0.153 Uiso 1 1 calc R U . . .
C00U C 0.3523(8) -0.8814(8) -0.3044(4) 0.129(9) Uani 1 1 d G . . . .
H00U H 0.332672 -0.899123 -0.352650 0.154 Uiso 1 1 calc R U . . .
C00H C 0.3217(5) -0.9118(5) -0.2363(5) 0.059(2) Uani 1 1 d G . . . .
C00Z C 0.3504(7) -0.8859(8) -0.1657(4) 0.114(7) Uani 1 1 d G . . . .
H00Z H 0.329505 -0.906683 -0.119204 0.137 Uiso 1 1 calc R U . . .
C010 C 0.4096(7) -0.8297(9) -0.1632(5) 0.144(11) Uani 1 1 d G . . . .
H010 H 0.429171 -0.811972 -0.114956 0.173 Uiso 1 1 calc R U . . .
C00V C -0.1727(8) -0.8163(10) -0.1845(7) 0.077(4) Uani 1 1 d . . . . .
H00V H -0.189139 -0.792480 -0.137646 0.092 Uiso 1 1 calc R U . . .
C00X C 0.4953(9) -0.7331(8) -0.2388(7) 0.077(4) Uani 1 1 d D . . . .
C00Y C -0.2052(7) -0.7948(7) -0.250000 0.076(5) Uani 1 2 d DS T P . .
O13 O 0.5439(4) -1.5072(4) -0.1917(4) 0.0605(19) Uani 1 1 d . . . . .

loop_
_atom_site_aniso_label
_atom_site_aniso_U_11
_atom_site_aniso_U_22
_atom_site_aniso_U_33
_atom_site_aniso_U_23
_atom_site_aniso_U_13
_atom_site_aniso_U_12
Cd01 0.0545(7) 0.0545(7) 0.1275(12) -0.0324(5) -0.0324(5) 0.0183(4)
Fe 0.0362(7) 0.0362(7) 0.0491(10) -0.0010(5) -0.0010(5) 0.0005(6)
O003 0.062(4) 0.048(3) 0.051(3) 0.002(2) 0.002(3) 0.000(3)
O00A 0.079(7) 0.065(6) 0.184(12) -0.041(7) -0.018(7) 0.023(4)
O00T 0.154(13) 0.093(9) 0.108(8) -0.005(7) -0.022(8) -0.043(8)
O00W 0.081(7) 0.084(7) 0.190(14) -0.005(8) -0.006(8) -0.030(6)
N004 0.039(3) 0.039(3) 0.055(4) -0.001(3) 0.003(3) 0.002(3)
N006 0.039(3) 0.035(3) 0.054(4) -0.010(3) -0.003(3) 0.001(2)
C007 0.053(5) 0.035(4) 0.048(4) -0.002(3) 0.002(4) -0.001(3)
C008 0.049(4) 0.037(4) 0.067(5) -0.010(4) -0.001(4) 0.003(3)
C3 0.135(14) 0.065(7) 0.080(8) 0.000(6) 0.000(9) 0.007(9)
C009 0.048(4) 0.039(4) 0.049(4) 0.003(3) -0.001(4) 0.003(3)
C00B 0.049(4) 0.049(4) 0.055(6) 0.000(4) 0.000(4) 0.005(5)
C00C 0.041(3) 0.041(3) 0.068(7) 0.006(4) 0.006(4) 0.000(4)
C00D 0.045(4) 0.039(4) 0.058(5) -0.006(4) 0.002(4) -0.005(3)
C00E 0.096(9) 0.074(8) 0.053(5) -0.008(5) -0.012(5) 0.043(6)
C00F 0.039(3) 0.039(3) 0.052(6) 0.000(4) 0.000(4) 0.002(4)
C00G 0.043(4) 0.040(4) 0.053(4) -0.006(4) 0.001(4) 0.003(3)
C00I 0.042(4) 0.042(4) 0.084(9) 0.000(5) 0.000(5) 0.002(5)
C00J 0.056(5) 0.046(5) 0.056(5) -0.006(4) -0.007(4) 0.011(4)
C00K 0.040(4) 0.047(4) 0.069(5) -0.005(5) 0.003(4) -0.003(3)
C00L 0.080(8) 0.069(7) 0.054(5) -0.008(5) -0.004(5) 0.038(6)
C00M 0.038(3) 0.038(3) 0.049(6) -0.004(4) -0.004(4) 0.006(4)
C00N 0.040(3) 0.040(3) 0.060(7) -0.004(4) -0.004(4) 0.004(4)
C00O 0.034(4) 0.056(5) 0.099(8) -0.008(6) 0.000(5) -0.002(4)
C00P 0.069(7) 0.074(8) 0.087(7) 0.007(6) 0.010(6) 0.023(6)
C00Q 0.047(5) 0.054(5) 0.086(7) -0.003(5) 0.007(5) 0.006(4)
C00R 0.079(8) 0.079(8) 0.115(16) -0.034(10) -0.034(10) 0.013(10)
C00S 0.062(7) 0.049(6) 0.143(13) -0.041(7) 0.018(7) -0.012(5)
C011 0.16(2) 0.097(12) 0.124(13) 0.044(11) -0.042(13) -0.081(14)
C00U 0.128(14) 0.163(18) 0.095(10) 0.040(11) -0.049(10) -0.105(14)
C00H 0.056(5) 0.036(4) 0.085(7) -0.008(4) -0.001(5) -0.005(4)
C00Z 0.109(12) 0.162(18) 0.072(7) -0.036(10) 0.023(8) -0.084(13)
C010 0.112(14) 0.22(3) 0.098(11) -0.094(14) 0.036(10) -0.101(16)
C00V 0.062(7) 0.096(10) 0.072(7) 0.002(6) 0.010(6) 0.029(6)
C00X 0.097(10) 0.072(8) 0.062(6) -0.019(6) -0.006(7) 0.021(7)
C00Y 0.064(6) 0.064(6) 0.101(13) -0.008(7) -0.008(7) 0.005(7)
O13 0.055(4) 0.060(4) 0.066(4) -0.009(3) -0.016(3) 0.018(3)

loop_
_atom_type_symbol
_atom_type_description
_atom_type_scat_dispersion_real
_atom_type_scat_dispersion_imag
_atom_type_scat_source
C C 0.0137 0.0067 'International Tables Vol C Tables 4.2.6.8 and 6.1.1.4'
H H 0.0000 0.0000 'International Tables Vol C Tables 4.2.6.8 and 6.1.1.4'
Cd Cd 0.1061 3.6794 'International Tables Vol C Tables 4.2.6.8 and 6.1.1.4'
Fe Fe -0.2673 2.5550 'International Tables Vol C Tables 4.2.6.8 and 6.1.1.4'
N N 0.0241 0.0134 'International Tables Vol C Tables 4.2.6.8 and 6.1.1.4'
O O 0.0389 0.0241 'International Tables Vol C Tables 4.2.6.8 and 6.1.1.4'

loop_
_geom_angle_atom_site_label_1
_geom_angle_atom_site_label_2
_geom_angle_atom_site_label_3
_geom_angle
_geom_angle_site_symmetry_1
_geom_angle_site_symmetry_3
_geom_angle_publ_flag
O00A Cd01 O00A 48.2(7) 1_655 8_544 ?
O00A Cd01 O00T 78.5(5) 1_655 8_554 ?
O00A Cd01 O00T 105.1(6) 8_544 8_554 ?
O00A Cd01 O00T 105.1(6) 1_655 . ?
O00A Cd01 O00T 78.5(5) 8_544 . ?
O00A Cd01 C00C 155.9(4) 1_655 1_565 ?
O00A Cd01 C00C 155.9(4) 8_544 1_565 ?
O00T Cd01 O00T 176.2(9) . 8_554 ?
O00T Cd01 C00C 88.1(4) 8_554 1_565 ?
O00T Cd01 C00C 88.1(4) . 1_565 ?
O00W Cd01 O00A 77.0(4) . 1_655 ?
O00W Cd01 O00A 89.6(5) 8_554 1_655 ?
O00W Cd01 O00A 89.5(5) . 8_544 ?
O00W Cd01 O00A 77.0(4) 8_554 8_544 ?
O00W Cd01 O00T 50.5(5) . . ?
O00W Cd01 O00T 130.1(5) 8_554 . ?
O00W Cd01 O00T 50.5(5) 8_554 8_554 ?
O00W Cd01 O00T 130.1(5) . 8_554 ?
O00W Cd01 O00W 165.4(7) 8_554 . ?
O00W Cd01 C00C 97.3(4) . 1_565 ?
O00W Cd01 C00C 97.3(4) 8_554 1_565 ?
O00W Cd01 O13 115.7(4) 8_554 8_454 ?
O00W Cd01 O13 115.7(4) . 1_565 ?
O00W Cd01 O13 78.0(4) . 8_454 ?
O00W Cd01 O13 78.0(4) 8_554 1_565 ?
O13 Cd01 O00A 130.0(4) 8_454 1_655 ?
O13 Cd01 O00A 130.0(4) 1_565 8_544 ?
O13 Cd01 O00A 167.1(4) 8_454 8_544 ?
O13 Cd01 O00A 167.1(4) 1_565 1_655 ?
O13 Cd01 O00T 85.8(4) 1_565 . ?
O13 Cd01 O00T 90.8(5) 8_454 . ?
O13 Cd01 O00T 90.8(5) 1_565 8_554 ?
O13 Cd01 O00T 85.8(4) 8_454 8_554 ?
O13 Cd01 C00C 27.59(16) 8_454 1_565 ?
O13 Cd01 C00C 27.59(16) 1_565 1_565 ?
O13 Cd01 O13 55.2(3) 8_454 1_565 ?
O003 Fe O003 177.1(4) 8_444 . ?
N004 Fe O003 86.1(3) 8_444 8_444 ?
N004 Fe O003 91.9(3) 8_444 . ?
N004 Fe O003 91.9(3) . 8_444 ?
N004 Fe O003 86.1(3) . . ?
N004 Fe N004 90.6(4) . 8_444 ?
N004 Fe N006 176.5(3) . 8_444 ?
N004 Fe N006 89.7(3) . . ?
N004 Fe N006 89.7(3) 8_444 8_444 ?
N004 Fe N006 176.5(3) 8_444 . ?
N006 Fe O003 91.6(3) . . ?
N006 Fe O003 91.6(3) 8_444 8_444 ?
N006 Fe O003 90.4(3) 8_444 . ?
N006 Fe O003 90.4(3) . 8_444 ?
N006 Fe N006 90.2(4) . 8_444 ?
C3 O003 Fe 130.7(7) . . ?
C00R O00A Cd01 101.7(11) . 1_455 ?
C00X O00T Cd01 95.7(10) . . ?
C00X O00W Cd01 99.4(11) . . ?
C007 N004 Fe 127.4(6) . . ?
C007 N004 C009 105.8(7) . . ?
C009 N004 Fe 126.7(6) . . ?
C00G N006 Fe 126.7(6) . . ?
C00G N006 C00K 107.5(7) . . ?
C00K N006 Fe 125.7(5) . . ?
N004 C007 C008 110.1(8) . . ?
N004 C007 C00D 124.9(7) . . ?
C00D C007 C008 125.0(8) . . ?
C007 C008 H008 126.6 . . ?
C00J C008 C007 106.7(8) . . ?
C00J C008 H008 126.6 . . ?
O003 C3 H3A 109.5 . . ?
O003 C3 H3B 109.5 . . ?
O003 C3 H3C 109.5 . . ?
H3A C3 H3B 109.5 . . ?
H3A C3 H3C 109.5 . . ?
H3B C3 H3C 109.5 . . ?
N004 C009 C00J 109.6(8) . . ?
C00B C009 N004 124.5(8) . . ?
C00B C009 C00J 125.9(9) . . ?
C009 C00B C009 126.3(12) . 8_444 ?
C009 C00B C00I 116.8(6) 8_444 . ?
C009 C00B C00I 116.8(6) . . ?
C00F C00C Cd01 180.0(8) . 1_545 ?
O13 C00C Cd01 61.3(6) 8_444 1_545 ?
O13 C00C Cd01 61.3(6) . 1_545 ?
O13 C00C C00F 118.7(6) . . ?
O13 C00C C00F 118.7(6) 8_444 . ?
O13 C00C O13 122.6(13) 8_444 . ?
C007 C00D C00H 118.0(8) . . ?
C00K C00D C007 124.8(8) . . ?
C00K C00D C00H 117.2(8) . . ?
C00L C00E H00E 119.4 . . ?
C00L C00E C00N 121.3(9) . . ?
C00N C00E H00E 119.4 . . ?
C00L C00F C00C 120.9(6) . . ?
C00L C00F C00C 120.9(6) 8_444 . ?
C00L C00F C00L 118.2(11) . 8_444 ?
N006 C00G C00M 125.5(8) . . ?
N006 C00G C00Q 109.5(8) . . ?
C00M C00G C00Q 124.9(8) . . ?
C00P C00I C00B 121.4(7) . . ?
C00P C00I C00B 121.4(7) 8_444 . ?
C00P C00I C00P 117.2(14) . 8_444 ?
C008 C00J C009 107.7(8) . . ?
C008 C00J H00J 126.2 . . ?
C009 C00J H00J 126.2 . . ?
N006 C00K C00D 126.8(8) . . ?
N006 C00K C00O 108.0(8) . . ?
C00D C00K C00O 125.1(8) . . ?
C00E C00L C00F 120.5(9) . . ?
C00E C00L H00L 119.7 . . ?
C00F C00L H00L 119.7 . . ?
C00G C00M C00G 124.9(10) 8_444 . ?
C00G C00M C00N 117.6(5) . . ?
C00G C00M C00N 117.6(5) 8_444 . ?
C00E C00N C00E 117.8(12) . 8_444 ?
C00E C00N C00M 121.1(6) . . ?
C00E C00N C00M 121.1(6) 8_444 . ?
C00K C00O H00O 126.1 . . ?
C00Q C00O C00K 107.7(8) . . ?
C00Q C00O H00O 126.1 . . ?
C00I C00P H00P 119.7 . . ?
C00I C00P C00V 120.6(12) . . ?
C00V C00P H00P 119.7 . . ?
C00G C00Q H00Q 126.4 . . ?
C00O C00Q C00G 107.2(8) . . ?
C00O C00Q H00Q 126.4 . . ?
O00A C00R O00A 108.4(17) 8_444 . ?
O00A C00R C00Y 125.8(9) . . ?
O00A C00R C00Y 125.8(9) 8_444 . ?
C011 C00S C010 120.0 . . ?
C011 C00S C00X 112.9(8) . . ?
C010 C00S C00X 126.7(8) . . ?
C00S C011 H011 120.0 . . ?
C00U C011 C00S 120.0 . . ?
C00U C011 H011 120.0 . . ?
C011 C00U H00U 120.0 . . ?
C00H C00U C011 120.0 . . ?
C00H C00U H00U 120.0 . . ?
C00U C00H C00D 120.1(6) . . ?
C00U C00H C00Z 120.0 . . ?
C00Z C00H C00D 119.9(6) . . ?
C00H C00Z H00Z 120.0 . . ?
C010 C00Z C00H 120.0 . . ?
C010 C00Z H00Z 120.0 . . ?
C00S C010 H010 120.0 . . ?
C00Z C010 C00S 120.0 . . ?
C00Z C010 H010 120.0 . . ?
C00P C00V H00V 119.8 . . ?
C00Y C00V C00P 120.4(12) . . ?
C00Y C00V H00V 119.8 . . ?
O00T C00X O00W 113.3(15) . . ?
O00T C00X C00S 120.0(13) . . ?
O00W C00X C00S 124.7(11) . . ?
C00V C00Y C00R 119.6(8) . . ?
C00V C00Y C00R 119.6(8) 8_444 . ?
C00V C00Y C00V 120.8(15) . 8_444 ?
C00C O13 Cd01 91.1(7) . 1_545 ?

loop_
_geom_bond_atom_site_label_1
_geom_bond_atom_site_label_2
_geom_bond_distance
_geom_bond_site_symmetry_2
_geom_bond_publ_flag
Cd01 O00A 2.428(10) 8_544 ?
Cd01 O00A 2.428(10) 1_655 ?
Cd01 O00T 2.473(13) 8_554 ?
Cd01 O00T 2.473(13) . ?
Cd01 O00W 2.380(12) . ?
Cd01 O00W 2.380(12) 8_554 ?
Cd01 C00C 2.716(14) 1_565 ?
Cd01 O13 2.383(7) 1_565 ?
Cd01 O13 2.383(7) 8_454 ?
Fe O003 2.110(6) 8_444 ?
Fe O003 2.110(6) . ?
Fe N004 2.024(7) . ?
Fe N004 2.024(7) 8_444 ?
Fe N006 2.041(7) 8_444 ?
Fe N006 2.041(7) . ?
O003 C3 1.345(16) . ?
O00A C00R 1.223(16) . ?
O00T C00X 1.225(16) . ?
O00W C00X 1.256(19) . ?
N004 C007 1.369(12) . ?
N004 C009 1.404(12) . ?
N006 C00G 1.366(10) . ?
N006 C00K 1.372(11) . ?
C007 C008 1.449(11) . ?
C007 C00D 1.405(13) . ?
C008 H008 0.9500 . ?
C008 C00J 1.362(14) . ?
C3 H3A 0.9800 . ?
C3 H3B 0.9800 . ?
C3 H3C 0.9800 . ?
C009 C00B 1.397(10) . ?
C009 C00J 1.426(12) . ?
C00B C00I 1.520(18) . ?
C00C C00F 1.507(17) . ?
C00C O13 1.258(10) 8_444 ?
C00C O13 1.258(10) . ?
C00D C00K 1.375(12) . ?
C00D C00H 1.499(10) . ?
C00E H00E 0.9500 . ?
C00E C00L 1.365(14) . ?
C00E C00N 1.375(12) . ?
C00F C00L 1.379(12) . ?
C00F C00L 1.379(12) 8_444 ?
C00G C00M 1.415(10) . ?
C00G C00Q 1.436(13) . ?
C00I C00P 1.365(15) 8_444 ?
C00I C00P 1.365(15) . ?
C00J H00J 0.9500 . ?
C00K C00O 1.456(12) . ?
C00L H00L 0.9500 . ?
C00M C00N 1.515(15) . ?
C00O H00O 0.9500 . ?
C00O C00Q 1.340(15) . ?
C00P H00P 0.9500 . ?
C00P C00V 1.404(16) . ?
C00Q H00Q 0.9500 . ?
C00R C00Y 1.43(2) . ?
C00S C011 1.3900 . ?
C00S C010 1.3900 . ?
C00S C00X 1.472(16) . ?
C011 H011 0.9500 . ?
C011 C00U 1.3900 . ?
C00U H00U 0.9500 . ?
C00U C00H 1.3900 . ?
C00H C00Z 1.3900 . ?
C00Z H00Z 0.9500 . ?
C00Z C010 1.3900 . ?
C010 H010 0.9500 . ?
C00V H00V 0.9500 . ?
C00V C00Y 1.316(15) . ?

loop_
_geom_torsion_atom_site_label_1
_geom_torsion_atom_site_label_2
_geom_torsion_atom_site_label_3
_geom_torsion_atom_site_label_4
_geom_torsion
_geom_torsion_site_symmetry_1
_geom_torsion_site_symmetry_2
_geom_torsion_site_symmetry_3
_geom_torsion_site_symmetry_4
_geom_torsion_publ_flag
Cd01 O00A C00R O00A -0.003(4) 1_455 . . 8_444 ?
Cd01 O00A C00R C00Y 180.000(3) 1_455 . . . ?
Cd01 O00T C00X O00W 9.7(15) . . . . ?
Cd01 O00T C00X C00S 174.4(10) . . . . ?
Cd01 O00W C00X O00T -10.2(16) . . . . ?
Cd01 O00W C00X C00S -174.1(11) . . . . ?
Fe N004 C007 C008 -173.1(6) . . . . ?
Fe N004 C007 C00D 8.8(13) . . . . ?
Fe N004 C009 C00B -8.2(12) . . . . ?
Fe N004 C009 C00J 173.5(6) . . . . ?
Fe N006 C00G C00M -6.9(14) . . . . ?
Fe N006 C00G C00Q 175.6(7) . . . . ?
Fe N006 C00K C00D 8.4(16) . . . . ?
Fe N006 C00K C00O -175.3(8) . . . . ?
O00A C00R C00Y C00V 168.1(11) 8_444 . . 8_444 ?
O00A C00R C00Y C00V 168.1(11) . . . . ?
O00A C00R C00Y C00V -11.9(11) . . . 8_444 ?
O00A C00R C00Y C00V -11.9(11) 8_444 . . . ?
N004 C007 C008 C00J -2.3(10) . . . . ?
N004 C007 C00D C00K -4.6(15) . . . . ?
N004 C007 C00D C00H 173.7(8) . . . . ?
N004 C009 C00B C009 4.3(6) . . . 8_444 ?
N004 C009 C00B C00I -175.7(6) . . . . ?
N004 C009 C00J C008 1.3(11) . . . . ?
N006 C00G C00M C00G 3.7(7) . . . 8_444 ?
N006 C00G C00M C00N -176.3(7) . . . . ?
N006 C00G C00Q C00O 0.5(14) . . . . ?
N006 C00K C00O C00Q -1.6(16) . . . . ?
C007 N004 C009 C00B 175.7(7) . . . . ?
C007 N004 C009 C00J -2.6(10) . . . . ?
C007 C008 C00J C009 0.5(11) . . . . ?
C007 C00D C00K N006 -4.6(18) . . . . ?
C007 C00D C00K C00O 179.7(11) . . . . ?
C007 C00D C00H C00U -95.1(11) . . . . ?
C007 C00D C00H C00Z 86.1(12) . . . . ?
C008 C007 C00D C00K 177.6(11) . . . . ?
C008 C007 C00D C00H -4.1(13) . . . . ?
C009 N004 C007 C008 3.0(10) . . . . ?
C009 N004 C007 C00D -175.1(9) . . . . ?
C009 C00B C00I C00P 106.2(9) 8_444 . . . ?
C009 C00B C00I C00P -73.8(9) 8_444 . . 8_444 ?
C009 C00B C00I C00P 106.2(9) . . . 8_444 ?
C009 C00B C00I C00P -73.8(9) . . . . ?
C00B C009 C00J C008 -177.0(8) . . . . ?
C00B C00I C00P C00V -179.6(11) . . . . ?
C00C C00F C00L C00E -177.3(11) . . . . ?
C00D C007 C008 C00J 175.8(9) . . . . ?
C00D C00K C00O C00Q 174.8(12) . . . . ?
C00D C00H C00Z C010 178.8(8) . . . . ?
C00F C00C O13 Cd01 180.000(2) . . . 1_545 ?
C00G N006 C00K C00D -174.5(12) . . . . ?
C00G N006 C00K C00O 1.9(12) . . . . ?
C00G C00M C00N C00E 87.6(10) . . . 8_444 ?
C00G C00M C00N C00E -92.4(10) . . . . ?
C00G C00M C00N C00E 87.6(10) 8_444 . . . ?
C00G C00M C00N C00E -92.4(10) 8_444 . . 8_444 ?
C00I C00P C00V C00Y -1(2) . . . . ?
C00J C009 C00B C009 -177.7(10) . . . 8_444 ?
C00J C009 C00B C00I 2.3(10) . . . . ?
C00K N006 C00G C00M 176.0(10) . . . . ?
C00K N006 C00G C00Q -1.5(11) . . . . ?
C00K C00D C00H C00U 83.3(12) . . . . ?
C00K C00D C00H C00Z -95.5(12) . . . . ?
C00K C00O C00Q C00G 0.7(16) . . . . ?
C00L C00E C00N C00E 2.8(12) . . . 8_444 ?
C00L C00E C00N C00M -177.2(12) . . . . ?
C00L C00F C00L C00E 2.7(11) 8_444 . . . ?
C00M C00G C00Q C00O -177.1(10) . . . . ?
C00N C00E C00L C00F -6(2) . . . . ?
C00P C00I C00P C00V 0.4(11) 8_444 . . . ?
C00P C00V C00Y C00R -179.6(11) . . . . ?
C00P C00V C00Y C00V 0.4(11) . . . 8_444 ?
C00Q C00G C00M C00G -179.2(12) . . . 8_444 ?
C00Q C00G C00M C00N 0.8(12) . . . . ?
C00S C011 C00U C00H 0.0 . . . . ?
C011 C00S C010 C00Z 0.0 . . . . ?
C011 C00S C00X O00T 173.8(14) . . . . ?
C011 C00S C00X O00W -23.4(19) . . . . ?
C011 C00U C00H C00D -178.8(8) . . . . ?
C011 C00U C00H C00Z 0.0 . . . . ?
C00U C00H C00Z C010 0.0 . . . . ?
C00H C00D C00K N006 177.1(10) . . . . ?
C00H C00D C00K C00O 1.4(17) . . . . ?
C00H C00Z C010 C00S 0.0 . . . . ?
C010 C00S C011 C00U 0.0 . . . . ?
C010 C00S C00X O00T 1(2) . . . . ?
C010 C00S C00X O00W 164.2(14) . . . . ?
C00X C00S C011 C00U -172.9(9) . . . . ?
C00X C00S C010 C00Z 171.9(11) . . . . ?
O13 C00C C00F C00L 163.7(9) 8_444 . . 8_444 ?
O13 C00C C00F C00L -16.3(9) . . . 8_444 ?
O13 C00C C00F C00L -16.3(9) 8_444 . . . ?
O13 C00C C00F C00L 163.7(9) . . . . ?
O13 C00C O13 Cd01 0.001(5) 8_444 . . 1_545 ?

loop_
_twin_individual_id
_twin_individual_mass_fraction_refined
1 0.51(4)
2 0.49(4)

loop_
_smtbx_masks_void_nr
_smtbx_masks_void_average_x
_smtbx_masks_void_average_y
_smtbx_masks_void_average_z
_smtbx_masks_void_volume
_smtbx_masks_void_count_electrons
_smtbx_masks_void_content
1 0.000 0.500 -0.133 767.8 0.0 ?
2 0.500 0.000 -0.240 767.8 0.0 ?
